data_4313548
loop_
_publ_author_name
'Richard D. Adams'
'Burjor Captain'
'Wei Fu'
'Perry J. Pellechia'

_publ_section_title
;
 Dynamical Intramolecular Metal-to-Metal Ligand Exchange of Phosphine and
 Thioether Ligands in Derivatives PtRu5(CO)16(\m6-C)
;
_journal_name_full 'Inorganic Chemistry'
_journal_page_first 3111
_journal_page_last 3118
_journal_paper_doi 10.1021/ic0207000
_journal_volume 42
_journal_year 2003
_chemical_formula_sum 'C18 H6 O15 Pt Ru5 S'
_chemical_formula_weight 1194.73
_chemical_name_systematic
;
  ?
;
_space_group_IT_number 14
_symmetry_cell_setting monoclinic
_symmetry_space_group_name_Hall '-P 2ybc'
_symmetry_space_group_name_H-M 'P 1 21/c 1'
_atom_sites_solution_hydrogens geom
_atom_sites_solution_primary direct
_atom_sites_solution_secondary difmap
_audit_creation_method SHELXL-97
_cell_angle_alpha 90.00
_cell_angle_beta 114.952(2)
_cell_angle_gamma 90.00
_cell_formula_units_Z 8
_cell_length_a 18.820(2)
_cell_length_b 17.652(2)
_cell_length_c 18.756(2)
_cell_measurement_reflns_used 5698
_cell_measurement_temperature 296(2)
_cell_measurement_theta_max 25.91
_cell_measurement_theta_min 2.31
_cell_volume 5649.4(11)
_computing_cell_refinement 'SAINT+ NT V6.02a (Bruker, 1998)'
_computing_data_collection 'SMART NT V5.619 (Bruker, 2000)'
_computing_data_reduction 'SAINT+ NT V6.02a'
_computing_molecular_graphics 'SHELXTL V6.1 (Sheldrick, 2000)'
_computing_publication_material 'SHELXTL V6.1'
_computing_structure_refinement 'SHELXL-97 (Sheldrick, 1997)'
_computing_structure_solution 'SHELXS-97 (Sheldrick, 1990)'
_diffrn_ambient_temperature 296(2)
_diffrn_measured_fraction_theta_full 0.997
_diffrn_measured_fraction_theta_max 0.997
_diffrn_measurement_device_type 'Bruker SMART APEX CCD diffractometer'
_diffrn_measurement_method 'omega scans'
_diffrn_radiation_monochromator graphite
_diffrn_radiation_source 'fine-focus sealed tube'
_diffrn_radiation_type MoK\a
_diffrn_radiation_wavelength 0.71073
_diffrn_reflns_av_R_equivalents 0.0292
_diffrn_reflns_av_sigmaI/netI 0.0331
_diffrn_reflns_limit_h_max 20
_diffrn_reflns_limit_h_min -23
_diffrn_reflns_limit_k_max 21
_diffrn_reflns_limit_k_min -21
_diffrn_reflns_limit_l_max 23
_diffrn_reflns_limit_l_min -23
_diffrn_reflns_number 36476
_diffrn_reflns_theta_full 26.07
_diffrn_reflns_theta_max 26.07
_diffrn_reflns_theta_min 1.66
_diffrn_standards_decay_% <1
_exptl_absorpt_coefficient_mu 7.679
_exptl_absorpt_correction_T_max 1.0
_exptl_absorpt_correction_T_min 0.602
_exptl_absorpt_correction_type SADABS
_exptl_absorpt_process_details '(SADABS, Bruker, 1997)'
_exptl_crystal_colour Red
_exptl_crystal_density_diffrn 2.809
_exptl_crystal_density_method 'not measured'
_exptl_crystal_description Prism
_exptl_crystal_F_000 4384
_exptl_crystal_size_max 0.2
_exptl_crystal_size_mid 0.1
_exptl_crystal_size_min 0.06
_refine_diff_density_max 1.302
_refine_diff_density_min -0.935
_refine_diff_density_rms 0.117
_refine_ls_extinction_method none
_refine_ls_goodness_of_fit_ref 1.026
_refine_ls_hydrogen_treatment mixed
_refine_ls_matrix_type full
_refine_ls_number_parameters 725
_refine_ls_number_reflns 11152
_refine_ls_number_restraints 0
_refine_ls_restrained_S_all 1.026
_refine_ls_R_factor_all 0.0325
_refine_ls_R_factor_gt 0.0249
_refine_ls_shift/su_max 0.002
_refine_ls_shift/su_mean 0.000
_refine_ls_structure_factor_coef Fsqd
_refine_ls_weighting_details 'calc w=1/[\s^2^(Fo^2^)+(0.0254P)^2^+0.0000P] where P=(Fo^2^+2Fc^2^)/3'
_refine_ls_weighting_scheme calc
_refine_ls_wR_factor_gt 0.0548
_refine_ls_wR_factor_ref 0.0576
_reflns_number_gt 9524
_reflns_number_total 11152
_reflns_threshold_expression >2sigma(I)
_cod_data_source_file ic0207000_3.cif
_cod_data_source_block fume2spt
_cod_depositor_comments
;
The following automatic conversions were performed:

'_symmetry_cell_setting' value 'Monoclinic' changed to 'monoclinic'
according to the built-in table from CIF Core dictionary named
'cif_core.dic' version 2.4.1 from 2010-06-29.

Automatic conversion script
Id: cif_fix_values 1646 2011-03-28 12:23:43Z adriana 
;
_cod_original_cell_volume 5649.4(12)
_cod_database_code 4313548

loop_
_symmetry_equiv_pos_as_xyz
'x, y, z'
'-x, y+1/2, -z+1/2'
'-x, -y, -z'
'x, -y-1/2, z-1/2'

loop_
_atom_site_label
_atom_site_type_symbol
_atom_site_fract_x
_atom_site_fract_y
_atom_site_fract_z
_atom_site_U_iso_or_equiv
_atom_site_adp_type
_atom_site_occupancy
_atom_site_symmetry_multiplicity
_atom_site_calc_flag
_atom_site_refinement_flags
_atom_site_disorder_assembly
_atom_site_disorder_group
Pt1 Pt 0.110326(11) 0.180913(9) 0.122940(10) 0.04106(5) Uani 1 1 d . . .
Pt2 Pt 0.629808(11) 0.177010(10) 0.638754(10) 0.04288(5) Uani 1 1 d . . .
Ru1 Ru 0.14551(2) 0.385687(18) 0.043177(19) 0.03443(8) Uani 1 1 d . . .
Ru2 Ru 0.24803(2) 0.28625(2) 0.159007(19) 0.03804(8) Uani 1 1 d . . .
Ru3 Ru 0.10145(2) 0.327327(18) 0.167845(19) 0.03517(8) Uani 1 1 d . . .
Ru4 Ru 0.016180(19) 0.286188(19) -0.001225(19) 0.03608(8) Uani 1 1 d . . .
Ru5 Ru 0.16210(2) 0.230236(19) 0.003277(19) 0.03643(8) Uani 1 1 d . . .
Ru6 Ru 0.63308(2) 0.364804(19) 0.51403(2) 0.04018(9) Uani 1 1 d . . .
Ru7 Ru 0.74963(2) 0.292896(19) 0.645611(19) 0.03743(8) Uani 1 1 d . . .
Ru8 Ru 0.60056(2) 0.32775(2) 0.65109(2) 0.04338(9) Uani 1 1 d . . .
Ru9 Ru 0.51864(2) 0.25322(2) 0.49610(2) 0.04353(9) Uani 1 1 d . . .
Ru10 Ru 0.66931(2) 0.20499(2) 0.505916(19) 0.03626(8) Uani 1 1 d . . .
S1 S 0.09558(12) 0.05478(8) 0.14256(10) 0.0884(5) Uani 1 1 d . . .
S2 S 0.64497(11) 0.05803(8) 0.69271(9) 0.0747(4) Uani 1 1 d . . .
O11 O 0.0826(3) 0.5156(2) 0.1049(2) 0.0785(12) Uani 1 1 d . . .
O12 O 0.3009(2) 0.4640(2) 0.0774(3) 0.0864(13) Uani 1 1 d . . .
O13 O 0.0746(2) 0.4518(2) -0.1218(2) 0.0766(11) Uani 1 1 d . . .
O21 O 0.3360(3) 0.3994(3) 0.2878(3) 0.121(2) Uani 1 1 d . . .
O22 O 0.3883(2) 0.2805(3) 0.1203(2) 0.0871(13) Uani 1 1 d . . .
O23 O 0.3036(3) 0.1475(3) 0.2646(3) 0.1156(19) Uani 1 1 d . . .
O31 O -0.0417(2) 0.3878(2) 0.1839(2) 0.0765(12) Uani 1 1 d . . .
O32 O 0.1955(2) 0.3909(2) 0.3304(2) 0.0836(13) Uani 1 1 d . . .
O33 O 0.0754(2) 0.20002(19) 0.2628(2) 0.0682(11) Uani 1 1 d . . .
O41 O -0.0484(2) 0.3216(2) -0.17557(19) 0.0669(10) Uani 1 1 d . . .
O42 O -0.1161(2) 0.3800(2) 0.0053(2) 0.0666(10) Uani 1 1 d . . .
O43 O -0.0776(2) 0.1397(2) -0.0311(2) 0.0782(12) Uani 1 1 d . . .
O51 O 0.2543(3) 0.3021(2) -0.0790(3) 0.0901(14) Uani 1 1 d . . .
O52 O 0.0455(2) 0.1515(2) -0.1430(2) 0.0766(12) Uani 1 1 d . . .
O53 O 0.2607(3) 0.0873(2) 0.0601(3) 0.0965(15) Uani 1 1 d . . .
O61 O 0.5861(3) 0.5082(2) 0.5715(2) 0.0885(14) Uani 1 1 d . . .
O62 O 0.7775(3) 0.4372(3) 0.5085(3) 0.1099(18) Uani 1 1 d . . .
O63 O 0.5224(2) 0.4133(2) 0.3487(2) 0.0861(13) Uani 1 1 d . . .
O71 O 0.8188(3) 0.4403(2) 0.7289(3) 0.0990(15) Uani 1 1 d . . .
O72 O 0.8899(2) 0.2785(3) 0.6078(2) 0.0809(12) Uani 1 1 d . . .
O73 O 0.8280(3) 0.1874(2) 0.7851(2) 0.0918(14) Uani 1 1 d . . .
O81 O 0.4564(3) 0.3971(3) 0.6576(3) 0.1049(16) Uani 1 1 d . . .
O82 O 0.6962(3) 0.4141(3) 0.7997(3) 0.1178(19) Uani 1 1 d . . .
O83 O 0.5836(3) 0.2186(2) 0.7674(2) 0.0761(11) Uani 1 1 d . . .
O91 O 0.4505(2) 0.2439(3) 0.3181(2) 0.0968(15) Uani 1 1 d . . .
O92 O 0.3752(2) 0.3412(3) 0.4837(3) 0.0887(13) Uani 1 1 d . . .
O93 O 0.4432(3) 0.1042(3) 0.5059(3) 0.1104(17) Uani 1 1 d . . .
O101 O 0.7639(2) 0.2587(2) 0.4179(2) 0.0796(12) Uani 1 1 d . . .
O102 O 0.5703(2) 0.1089(3) 0.3650(2) 0.0917(14) Uani 1 1 d . . .
O103 O 0.7679(3) 0.0675(2) 0.5865(2) 0.0826(12) Uani 1 1 d . . .
C1 C 0.1305(2) 0.2821(2) 0.0833(2) 0.0316(8) Uani 1 1 d . . .
C2 C 0.6333(2) 0.2688(2) 0.5755(2) 0.0340(9) Uani 1 1 d . . .
C5 C 0.6897(4) 0.0643(4) 0.7980(3) 0.099(2) Uani 1 1 d . . .
H5A H 0.6572 0.0941 0.8152 0.149 Uiso 1 1 calc R . .
H5B H 0.7402 0.0879 0.8151 0.149 Uiso 1 1 calc R . .
H5C H 0.6958 0.0144 0.8201 0.149 Uiso 1 1 calc R . .
C3 C 0.1513(5) 0.0318(4) 0.2432(4) 0.115(3) Uani 1 1 d . . .
H3A H 0.1393 0.0670 0.2755 0.172 Uiso 1 1 calc R . .
H3B H 0.2061 0.0347 0.2553 0.172 Uiso 1 1 calc R . .
H3C H 0.1386 -0.0186 0.2531 0.172 Uiso 1 1 calc R . .
C4 C 0.0004(4) 0.0417(4) 0.1423(6) 0.172(5) Uani 1 1 d . . .
H4A H -0.0013 -0.0066 0.1651 0.257 Uiso 1 1 calc R . .
H4B H -0.0391 0.0434 0.0892 0.257 Uiso 1 1 calc R . .
H4C H -0.0089 0.0812 0.1724 0.257 Uiso 1 1 calc R . .
C6 C 0.5501(5) 0.0270(4) 0.6819(4) 0.146(4) Uani 1 1 d . . .
H6A H 0.5560 -0.0154 0.7161 0.219 Uiso 1 1 calc R . .
H6B H 0.5194 0.0122 0.6284 0.219 Uiso 1 1 calc R . .
H6C H 0.5243 0.0677 0.6956 0.219 Uiso 1 1 calc R . .
C11 C 0.1063(3) 0.4622(3) 0.0886(3) 0.0516(12) Uani 1 1 d . . .
C12 C 0.2449(3) 0.4332(3) 0.0672(3) 0.0571(13) Uani 1 1 d . . .
C13 C 0.0998(3) 0.4267(3) -0.0602(3) 0.0495(11) Uani 1 1 d . . .
C21 C 0.3013(3) 0.3567(3) 0.2416(3) 0.0678(15) Uani 1 1 d . . .
C22 C 0.3360(3) 0.2814(3) 0.1340(3) 0.0525(12) Uani 1 1 d . . .
C23 C 0.2783(3) 0.1977(3) 0.2239(3) 0.0697(16) Uani 1 1 d . . .
C31 C 0.0110(3) 0.3665(3) 0.1755(3) 0.0502(12) Uani 1 1 d . . .
C32 C 0.1617(3) 0.3686(3) 0.2690(3) 0.0535(12) Uani 1 1 d . . .
C33 C 0.0876(3) 0.2255(2) 0.2120(3) 0.0448(11) Uani 1 1 d . . .
C41 C -0.0235(3) 0.3079(3) -0.1102(3) 0.0470(11) Uani 1 1 d . . .
C42 C -0.0651(3) 0.3454(3) 0.0058(3) 0.0494(11) Uani 1 1 d . . .
C43 C -0.0395(3) 0.1921(3) -0.0151(3) 0.0527(12) Uani 1 1 d . . .
C51 C 0.2194(3) 0.2776(3) -0.0483(3) 0.0566(13) Uani 1 1 d . . .
C52 C 0.0883(3) 0.1835(3) -0.0894(3) 0.0536(12) Uani 1 1 d . . .
C53 C 0.2227(3) 0.1403(3) 0.0388(3) 0.0615(14) Uani 1 1 d . . .
C61 C 0.6036(3) 0.4507(3) 0.5576(3) 0.0592(13) Uani 1 1 d . . .
C62 C 0.7245(3) 0.4098(3) 0.5114(3) 0.0680(15) Uani 1 1 d . . .
C63 C 0.5625(3) 0.3931(3) 0.4095(3) 0.0575(13) Uani 1 1 d . . .
C71 C 0.7924(3) 0.3848(3) 0.7007(3) 0.0622(14) Uani 1 1 d . . .
C72 C 0.8366(3) 0.2824(3) 0.6206(3) 0.0516(12) Uani 1 1 d . . .
C73 C 0.7943(3) 0.2243(3) 0.7323(3) 0.0569(13) Uani 1 1 d . . .
C81 C 0.5089(3) 0.3706(3) 0.6529(3) 0.0649(14) Uani 1 1 d . . .
C82 C 0.6612(4) 0.3833(3) 0.7433(3) 0.0718(16) Uani 1 1 d . . .
C83 C 0.5963(3) 0.2357(3) 0.7142(3) 0.0543(12) Uani 1 1 d . . .
C91 C 0.4769(3) 0.2470(3) 0.3853(3) 0.0645(15) Uani 1 1 d . . .
C92 C 0.4304(3) 0.3096(3) 0.4910(3) 0.0594(13) Uani 1 1 d . . .
C93 C 0.4757(3) 0.1583(3) 0.5069(4) 0.0726(16) Uani 1 1 d . . .
C101 C 0.7286(3) 0.2404(3) 0.4513(3) 0.0523(12) Uani 1 1 d . . .
C102 C 0.6055(3) 0.1462(3) 0.4171(3) 0.0590(13) Uani 1 1 d . . .
C103 C 0.7295(3) 0.1189(3) 0.5584(3) 0.0527(12) Uani 1 1 d . . .

loop_
_atom_site_aniso_label
_atom_site_aniso_U_11
_atom_site_aniso_U_22
_atom_site_aniso_U_33
_atom_site_aniso_U_23
_atom_site_aniso_U_13
_atom_site_aniso_U_12
Pt1 0.05482(12) 0.03197(9) 0.04007(10) 0.00389(7) 0.02360(9) 0.00081(7)
Pt2 0.05448(12) 0.03906(10) 0.04021(10) 0.00208(7) 0.02496(9) -0.00182(8)
Ru1 0.03987(19) 0.03126(17) 0.03304(17) 0.00168(13) 0.01623(15) 0.00005(14)
Ru2 0.03226(19) 0.0441(2) 0.03259(18) -0.00019(14) 0.00864(15) 0.00358(15)
Ru3 0.0419(2) 0.03581(18) 0.03074(17) 0.00118(13) 0.01815(15) 0.00367(14)
Ru4 0.03131(18) 0.04284(19) 0.03070(17) 0.00264(14) 0.00979(14) -0.00065(14)
Ru5 0.0422(2) 0.03698(18) 0.03315(18) -0.00421(14) 0.01885(16) -0.00010(15)
Ru6 0.0418(2) 0.03914(19) 0.03964(19) 0.00700(15) 0.01716(16) 0.00441(15)
Ru7 0.03390(19) 0.04034(18) 0.03367(18) -0.00209(14) 0.01000(15) -0.00162(15)
Ru8 0.0494(2) 0.0436(2) 0.0435(2) -0.00361(15) 0.02577(18) 0.00319(16)
Ru9 0.03027(19) 0.0558(2) 0.0412(2) 0.00195(16) 0.01187(16) -0.00036(16)
Ru10 0.03569(19) 0.04188(19) 0.03133(17) -0.00235(14) 0.01425(15) 0.00027(15)
S1 0.1468(17) 0.0394(7) 0.0932(12) 0.0096(7) 0.0644(12) -0.0038(9)
S2 0.1183(14) 0.0471(7) 0.0695(9) 0.0092(6) 0.0502(9) -0.0021(8)
O11 0.125(4) 0.049(2) 0.083(3) 0.0047(19) 0.064(3) 0.023(2)
O12 0.062(3) 0.083(3) 0.115(3) 0.000(2) 0.038(3) -0.029(2)
O13 0.095(3) 0.078(3) 0.047(2) 0.0200(19) 0.021(2) -0.001(2)
O21 0.071(3) 0.162(5) 0.107(4) -0.089(4) 0.015(3) -0.027(3)
O22 0.054(3) 0.125(4) 0.093(3) -0.013(3) 0.041(2) 0.003(2)
O23 0.080(3) 0.097(3) 0.132(4) 0.071(3) 0.008(3) 0.014(3)
O31 0.072(3) 0.106(3) 0.063(2) 0.011(2) 0.040(2) 0.038(2)
O32 0.092(3) 0.109(3) 0.048(2) -0.030(2) 0.028(2) -0.024(3)
O33 0.106(3) 0.056(2) 0.067(2) 0.0159(18) 0.061(2) 0.009(2)
O41 0.057(2) 0.097(3) 0.0360(19) 0.0071(18) 0.0090(17) -0.0033(19)
O42 0.054(2) 0.077(3) 0.073(2) 0.0111(19) 0.031(2) 0.0188(19)
O43 0.070(3) 0.064(2) 0.088(3) -0.004(2) 0.021(2) -0.027(2)
O51 0.099(3) 0.107(3) 0.094(3) 0.006(3) 0.069(3) -0.016(3)
O52 0.082(3) 0.090(3) 0.056(2) -0.036(2) 0.027(2) -0.024(2)
O53 0.118(4) 0.057(2) 0.107(3) 0.004(2) 0.040(3) 0.035(3)
O61 0.131(4) 0.050(2) 0.082(3) -0.007(2) 0.042(3) 0.024(2)
O62 0.066(3) 0.096(3) 0.168(5) 0.065(3) 0.049(3) -0.001(2)
O63 0.086(3) 0.118(3) 0.047(2) 0.027(2) 0.021(2) 0.033(3)
O71 0.097(3) 0.066(3) 0.106(3) -0.034(2) 0.016(3) -0.018(2)
O72 0.048(2) 0.113(3) 0.089(3) -0.006(2) 0.036(2) 0.002(2)
O73 0.076(3) 0.105(3) 0.065(3) 0.040(2) 0.000(2) -0.003(2)
O81 0.078(3) 0.122(4) 0.129(4) -0.025(3) 0.057(3) 0.024(3)
O82 0.129(4) 0.140(4) 0.089(3) -0.071(3) 0.051(3) -0.037(4)
O83 0.111(3) 0.078(3) 0.069(3) 0.012(2) 0.067(3) 0.009(2)
O91 0.058(3) 0.168(5) 0.044(2) -0.003(2) 0.002(2) 0.008(3)
O92 0.054(3) 0.110(3) 0.109(4) 0.020(3) 0.042(3) 0.028(2)
O93 0.080(3) 0.083(3) 0.151(5) 0.013(3) 0.031(3) -0.032(3)
O101 0.079(3) 0.105(3) 0.074(3) 0.009(2) 0.051(2) -0.012(2)
O102 0.070(3) 0.111(3) 0.076(3) -0.045(3) 0.014(2) -0.020(2)
O103 0.094(3) 0.071(3) 0.083(3) 0.019(2) 0.037(2) 0.038(2)
C1 0.035(2) 0.035(2) 0.0260(19) -0.0003(16) 0.0135(17) 0.0002(17)
C2 0.032(2) 0.036(2) 0.034(2) 0.0000(17) 0.0147(18) 0.0000(17)
C5 0.125(6) 0.098(5) 0.067(4) 0.033(4) 0.034(4) 0.014(4)
C3 0.140(7) 0.091(5) 0.130(6) 0.064(5) 0.075(6) 0.040(5)
C4 0.100(7) 0.120(7) 0.241(11) 0.090(7) 0.019(7) -0.044(5)
C6 0.157(8) 0.143(7) 0.108(6) 0.027(5) 0.028(6) -0.085(6)
C11 0.066(3) 0.041(3) 0.051(3) 0.002(2) 0.028(3) 0.003(2)
C12 0.059(3) 0.045(3) 0.067(3) 0.001(2) 0.026(3) -0.005(2)
C13 0.058(3) 0.043(3) 0.047(3) 0.002(2) 0.023(2) -0.003(2)
C21 0.044(3) 0.092(4) 0.059(3) -0.023(3) 0.012(3) -0.003(3)
C22 0.041(3) 0.063(3) 0.054(3) -0.002(2) 0.021(2) 0.004(2)
C23 0.053(3) 0.071(4) 0.073(4) 0.021(3) 0.016(3) 0.008(3)
C31 0.056(3) 0.058(3) 0.037(2) 0.011(2) 0.020(2) 0.018(2)
C32 0.062(3) 0.060(3) 0.045(3) -0.006(2) 0.030(3) -0.003(2)
C33 0.050(3) 0.047(3) 0.043(3) 0.008(2) 0.025(2) 0.003(2)
C41 0.035(2) 0.063(3) 0.037(3) 0.004(2) 0.008(2) -0.001(2)
C42 0.042(3) 0.062(3) 0.042(3) 0.003(2) 0.016(2) 0.000(2)
C43 0.053(3) 0.056(3) 0.051(3) 0.005(2) 0.024(2) -0.001(2)
C51 0.058(3) 0.061(3) 0.054(3) -0.003(2) 0.027(3) -0.006(3)
C52 0.059(3) 0.057(3) 0.049(3) -0.011(2) 0.028(3) -0.005(2)
C53 0.075(4) 0.047(3) 0.059(3) -0.005(2) 0.025(3) 0.005(3)
C61 0.065(4) 0.057(3) 0.048(3) -0.001(2) 0.016(3) 0.009(3)
C62 0.063(4) 0.054(3) 0.084(4) 0.027(3) 0.029(3) 0.006(3)
C63 0.061(3) 0.067(3) 0.050(3) 0.011(2) 0.028(3) 0.015(3)
C71 0.054(3) 0.057(3) 0.061(3) -0.011(3) 0.010(3) -0.003(3)
C72 0.041(3) 0.061(3) 0.046(3) 0.001(2) 0.013(2) 0.002(2)
C73 0.054(3) 0.063(3) 0.043(3) 0.003(2) 0.010(2) -0.001(3)
C81 0.061(4) 0.068(4) 0.069(4) -0.012(3) 0.031(3) 0.008(3)
C82 0.090(5) 0.069(4) 0.071(4) -0.020(3) 0.047(4) -0.004(3)
C83 0.064(3) 0.057(3) 0.053(3) -0.001(2) 0.036(3) 0.003(2)
C91 0.040(3) 0.095(4) 0.045(3) 0.001(3) 0.006(2) 0.000(3)
C92 0.044(3) 0.069(3) 0.064(3) 0.008(3) 0.022(3) 0.001(3)
C93 0.058(4) 0.067(4) 0.086(4) 0.007(3) 0.024(3) -0.010(3)
C101 0.054(3) 0.064(3) 0.040(3) 0.001(2) 0.020(2) 0.001(2)
C102 0.048(3) 0.068(3) 0.056(3) -0.023(3) 0.018(3) -0.006(3)
C103 0.060(3) 0.052(3) 0.045(3) -0.001(2) 0.021(2) 0.006(2)

loop_
_atom_type_symbol
_atom_type_description
_atom_type_scat_dispersion_real
_atom_type_scat_dispersion_imag
_atom_type_scat_source
C C 0.0033 0.0016 'International Tables Vol C Tables 4.2.6.8 and 6.1.1.4'
H H 0.0000 0.0000 'International Tables Vol C Tables 4.2.6.8 and 6.1.1.4'
O O 0.0106 0.0060 'International Tables Vol C Tables 4.2.6.8 and 6.1.1.4'
S S 0.1246 0.1234 'International Tables Vol C Tables 4.2.6.8 and 6.1.1.4'
Ru Ru -1.2594 0.8363 'International Tables Vol C Tables 4.2.6.8 and 6.1.1.4'
Pt Pt -1.7033 8.3905 'International Tables Vol C Tables 4.2.6.8 and 6.1.1.4'

loop_
_geom_angle_atom_site_label_1
_geom_angle_atom_site_label_2
_geom_angle_atom_site_label_3
_geom_angle
_geom_angle_site_symmetry_1
_geom_angle_site_symmetry_3
_geom_angle_publ_flag
C1 Pt1 C33 95.53(16) . . ?
C1 Pt1 S1 165.19(11) . . ?
C33 Pt1 S1 99.27(13) . . ?
C1 Pt1 Ru3 47.88(10) . . ?
C33 Pt1 Ru3 47.74(12) . . ?
S1 Pt1 Ru3 146.93(4) . . ?
C1 Pt1 Ru4 44.99(11) . . ?
C33 Pt1 Ru4 98.10(12) . . ?
S1 Pt1 Ru4 132.22(5) . . ?
Ru3 Pt1 Ru4 63.305(12) . . ?
C1 Pt1 Ru5 44.33(10) . . ?
C33 Pt1 Ru5 139.61(12) . . ?
S1 Pt1 Ru5 120.88(4) . . ?
Ru3 Pt1 Ru5 92.188(12) . . ?
Ru4 Pt1 Ru5 59.091(12) . . ?
C1 Pt1 Ru2 42.85(11) . . ?
C33 Pt1 Ru2 92.02(13) . . ?
S1 Pt1 Ru2 135.34(5) . . ?
Ru3 Pt1 Ru2 60.658(12) . . ?
Ru4 Pt1 Ru2 87.795(12) . . ?
Ru5 Pt1 Ru2 57.212(11) . . ?
C2 Pt2 C83 95.45(17) . . ?
C2 Pt2 S2 163.96(11) . . ?
C83 Pt2 S2 100.07(14) . . ?
C2 Pt2 Ru8 48.05(11) . . ?
C83 Pt2 Ru8 47.40(14) . . ?
S2 Pt2 Ru8 147.24(4) . . ?
C2 Pt2 Ru10 44.26(11) . . ?
C83 Pt2 Ru10 139.69(14) . . ?
S2 Pt2 Ru10 120.03(4) . . ?
Ru8 Pt2 Ru10 92.301(12) . . ?
C2 Pt2 Ru9 44.46(11) . . ?
C83 Pt2 Ru9 95.10(14) . . ?
S2 Pt2 Ru9 136.80(4) . . ?
Ru8 Pt2 Ru9 62.732(12) . . ?
Ru10 Pt2 Ru9 59.088(13) . . ?
C2 Pt2 Ru7 43.29(11) . . ?
C83 Pt2 Ru7 94.00(14) . . ?
S2 Pt2 Ru7 130.68(5) . . ?
Ru8 Pt2 Ru7 60.704(13) . . ?
Ru10 Pt2 Ru7 57.752(10) . . ?
Ru9 Pt2 Ru7 87.735(13) . . ?
C13 Ru1 C11 95.3(2) . . ?
C13 Ru1 C12 92.8(2) . . ?
C11 Ru1 C12 96.2(2) . . ?
C13 Ru1 C1 130.04(17) . . ?
C11 Ru1 C1 109.25(17) . . ?
C12 Ru1 C1 125.22(18) . . ?
C13 Ru1 Ru2 152.70(14) . . ?
C11 Ru1 Ru2 111.34(14) . . ?
C12 Ru1 Ru2 79.01(15) . . ?
C1 Ru1 Ru2 46.88(11) . . ?
C13 Ru1 Ru4 88.48(14) . . ?
C11 Ru1 Ru4 97.14(15) . . ?
C12 Ru1 Ru4 166.38(15) . . ?
C1 Ru1 Ru4 46.86(10) . . ?
Ru2 Ru1 Ru4 93.691(15) . . ?
C13 Ru1 Ru5 98.57(14) . . ?
C11 Ru1 Ru5 153.14(14) . . ?
C12 Ru1 Ru5 105.87(15) . . ?
C1 Ru1 Ru5 45.04(10) . . ?
Ru2 Ru1 Ru5 59.802(13) . . ?
Ru4 Ru1 Ru5 60.555(13) . . ?
C13 Ru1 Ru3 141.00(15) . . ?
C11 Ru1 Ru3 66.69(14) . . ?
C12 Ru1 Ru3 122.22(15) . . ?
C1 Ru1 Ru3 43.32(10) . . ?
Ru2 Ru1 Ru3 60.466(13) . . ?
Ru4 Ru1 Ru3 61.685(12) . . ?
Ru5 Ru1 Ru3 88.348(13) . . ?
C22 Ru2 C21 90.9(2) . . ?
C22 Ru2 C23 93.6(2) . . ?
C21 Ru2 C23 95.9(3) . . ?
C22 Ru2 C1 128.32(18) . . ?
C21 Ru2 C1 128.70(19) . . ?
C23 Ru2 C1 110.7(2) . . ?
C22 Ru2 Ru1 102.78(15) . . ?
C21 Ru2 Ru1 100.03(18) . . ?
C23 Ru2 Ru1 156.86(17) . . ?
C1 Ru2 Ru1 46.18(10) . . ?
C22 Ru2 Ru5 84.78(15) . . ?
C21 Ru2 Ru5 159.06(19) . . ?
C23 Ru2 Ru5 104.85(18) . . ?
C1 Ru2 Ru5 45.86(10) . . ?
Ru1 Ru2 Ru5 61.308(13) . . ?
C22 Ru2 Ru3 164.70(15) . . ?
C21 Ru2 Ru3 88.73(16) . . ?
C23 Ru2 Ru3 101.62(18) . . ?
C1 Ru2 Ru3 44.37(10) . . ?
Ru1 Ru2 Ru3 62.292(13) . . ?
Ru5 Ru2 Ru3 90.176(14) . . ?
C22 Ru2 Pt1 132.05(15) . . ?
C21 Ru2 Pt1 133.57(17) . . ?
C23 Ru2 Pt1 68.75(17) . . ?
C1 Ru2 Pt1 41.95(10) . . ?
Ru1 Ru2 Pt1 88.118(14) . . ?
Ru5 Ru2 Pt1 59.727(11) . . ?
Ru3 Ru2 Pt1 54.925(12) . . ?
C32 Ru3 C31 87.8(2) . . ?
C32 Ru3 C33 93.28(19) . . ?
C31 Ru3 C33 91.05(19) . . ?
C32 Ru3 C1 133.06(18) . . ?
C31 Ru3 C1 137.92(17) . . ?
C33 Ru3 C1 95.27(16) . . ?
C32 Ru3 Pt1 125.46(15) . . ?
C31 Ru3 Pt1 122.58(15) . . ?
C33 Ru3 Pt1 47.92(12) . . ?
C1 Ru3 Pt1 47.44(10) . . ?
C32 Ru3 Ru2 88.37(15) . . ?
C31 Ru3 Ru2 172.92(15) . . ?
C33 Ru3 Ru2 95.11(13) . . ?
C1 Ru3 Ru2 44.95(11) . . ?
Pt1 Ru3 Ru2 64.416(10) . . ?
C32 Ru3 Ru1 113.93(15) . . ?
C31 Ru3 Ru1 119.32(13) . . ?
C33 Ru3 Ru1 138.51(12) . . ?
C1 Ru3 Ru1 43.25(10) . . ?
Pt1 Ru3 Ru1 90.669(13) . . ?
Ru2 Ru3 Ru1 57.242(12) . . ?
C32 Ru3 Ru4 169.97(15) . . ?
C31 Ru3 Ru4 94.11(14) . . ?
C33 Ru3 Ru4 96.52(13) . . ?
C1 Ru3 Ru4 43.86(11) . . ?
Pt1 Ru3 Ru4 61.237(10) . . ?
Ru2 Ru3 Ru4 88.662(14) . . ?
Ru1 Ru3 Ru4 56.708(13) . . ?
C41 Ru4 C42 90.05(19) . . ?
C41 Ru4 C43 94.9(2) . . ?
C42 Ru4 C43 94.4(2) . . ?
C41 Ru4 C1 130.04(17) . . ?
C42 Ru4 C1 125.00(17) . . ?
C43 Ru4 C1 113.90(18) . . ?
C41 Ru4 Ru1 95.20(14) . . ?
C42 Ru4 Ru1 104.80(15) . . ?
C43 Ru4 Ru1 158.31(15) . . ?
C1 Ru4 Ru1 46.17(10) . . ?
C41 Ru4 Ru5 92.16(14) . . ?
C42 Ru4 Ru5 165.67(15) . . ?
C43 Ru4 Ru5 99.56(15) . . ?
C1 Ru4 Ru5 45.23(10) . . ?
Ru1 Ru4 Ru5 60.899(14) . . ?
C41 Ru4 Pt1 144.93(14) . . ?
C42 Ru4 Pt1 121.98(14) . . ?
C43 Ru4 Pt1 70.77(15) . . ?
C1 Ru4 Pt1 44.03(10) . . ?
Ru1 Ru4 Pt1 90.178(14) . . ?
Ru5 Ru4 Pt1 60.617(11) . . ?
C41 Ru4 Ru3 152.77(14) . . ?
C42 Ru4 Ru3 83.13(14) . . ?
C43 Ru4 Ru3 111.88(14) . . ?
C1 Ru4 Ru3 43.31(10) . . ?
Ru1 Ru4 Ru3 61.607(11) . . ?
Ru5 Ru4 Ru3 88.488(13) . . ?
Pt1 Ru4 Ru3 55.458(11) . . ?
C52 Ru5 C53 93.3(2) . . ?
C52 Ru5 C51 94.5(2) . . ?
C53 Ru5 C51 99.1(2) . . ?
C52 Ru5 C1 122.59(18) . . ?
C53 Ru5 C1 115.64(19) . . ?
C51 Ru5 C1 124.99(18) . . ?
C52 Ru5 Ru2 165.70(15) . . ?
C53 Ru5 Ru2 86.19(15) . . ?
C51 Ru5 Ru2 99.69(15) . . ?
C1 Ru5 Ru2 46.35(11) . . ?
C52 Ru5 Ru4 78.57(15) . . ?
C53 Ru5 Ru4 135.89(17) . . ?
C51 Ru5 Ru4 124.52(16) . . ?
C1 Ru5 Ru4 45.70(10) . . ?
Ru2 Ru5 Ru4 91.879(14) . . ?
C52 Ru5 Ru1 122.16(15) . . ?
C53 Ru5 Ru1 144.47(16) . . ?
C51 Ru5 Ru1 82.06(15) . . ?
C1 Ru5 Ru1 44.85(10) . . ?
Ru2 Ru5 Ru1 58.889(11) . . ?
Ru4 Ru5 Ru1 58.547(12) . . ?
C52 Ru5 Pt1 102.75(15) . . ?
C53 Ru5 Pt1 80.10(16) . . ?
C51 Ru5 Pt1 162.74(15) . . ?
C1 Ru5 Pt1 43.83(10) . . ?
Ru2 Ru5 Pt1 63.061(13) . . ?
Ru4 Ru5 Pt1 60.292(11) . . ?
Ru1 Ru5 Pt1 88.663(12) . . ?
C61 Ru6 C63 91.7(2) . . ?
C61 Ru6 C62 96.2(2) . . ?
C63 Ru6 C62 96.2(2) . . ?
C61 Ru6 C2 110.31(19) . . ?
C63 Ru6 C2 128.92(19) . . ?
C62 Ru6 C2 124.70(18) . . ?
C61 Ru6 Ru7 103.98(14) . . ?
C63 Ru6 Ru7 164.23(15) . . ?
C62 Ru6 Ru7 80.41(15) . . ?
C2 Ru6 Ru7 47.08(11) . . ?
C61 Ru6 Ru9 104.99(17) . . ?
C63 Ru6 Ru9 84.00(16) . . ?
C62 Ru6 Ru9 158.78(17) . . ?
C2 Ru6 Ru9 46.54(11) . . ?
Ru7 Ru6 Ru9 93.592(16) . . ?
C61 Ru6 Ru10 154.68(15) . . ?
C63 Ru6 Ru10 106.00(15) . . ?
C62 Ru6 Ru10 99.62(16) . . ?
C2 Ru6 Ru10 44.39(11) . . ?
Ru7 Ru6 Ru10 59.883(12) . . ?
Ru9 Ru6 Ru10 60.311(14) . . ?
C61 Ru6 Ru8 66.40(15) . . ?
C63 Ru6 Ru8 129.77(15) . . ?
C62 Ru6 Ru8 129.20(17) . . ?
C2 Ru6 Ru8 43.91(11) . . ?
Ru7 Ru6 Ru8 60.598(14) . . ?
Ru9 Ru6 Ru8 61.526(13) . . ?
Ru10 Ru6 Ru8 88.286(13) . . ?
C72 Ru7 C71 90.4(2) . . ?
C72 Ru7 C73 91.8(2) . . ?
C71 Ru7 C73 98.3(2) . . ?
C72 Ru7 C2 128.09(18) . . ?
C71 Ru7 C2 127.62(19) . . ?
C73 Ru7 C2 112.21(18) . . ?
C72 Ru7 Ru6 105.21(14) . . ?
C71 Ru7 Ru6 94.91(16) . . ?
C73 Ru7 Ru6 158.33(16) . . ?
C2 Ru7 Ru6 46.50(11) . . ?
C72 Ru7 Ru10 84.16(14) . . ?
C71 Ru7 Ru10 153.37(16) . . ?
C73 Ru7 Ru10 107.88(15) . . ?
C2 Ru7 Ru10 45.47(11) . . ?
Ru6 Ru7 Ru10 61.834(14) . . ?
C72 Ru7 Ru8 167.19(14) . . ?
C71 Ru7 Ru8 89.65(17) . . ?
C73 Ru7 Ru8 100.84(16) . . ?
C2 Ru7 Ru8 44.71(10) . . ?
Ru6 Ru7 Ru8 62.030(14) . . ?
Ru10 Ru7 Ru8 90.128(15) . . ?
C72 Ru7 Pt2 129.35(15) . . ?
C71 Ru7 Pt2 137.61(17) . . ?
C73 Ru7 Pt2 70.04(15) . . ?
C2 Ru7 Pt2 42.19(10) . . ?
Ru6 Ru7 Pt2 88.646(14) . . ?
Ru10 Ru7 Pt2 59.725(11) . . ?
Ru8 Ru7 Pt2 55.230(12) . . ?
C82 Ru8 C81 88.8(2) . . ?
C82 Ru8 C83 92.2(2) . . ?
C81 Ru8 C83 92.8(2) . . ?
C82 Ru8 C2 130.7(2) . . ?
C81 Ru8 C2 139.0(2) . . ?
C83 Ru8 C2 95.41(17) . . ?
C82 Ru8 Pt2 120.89(18) . . ?
C81 Ru8 Pt2 127.13(17) . . ?
C83 Ru8 Pt2 48.16(13) . . ?
C2 Ru8 Pt2 47.25(11) . . ?
C82 Ru8 Ru7 85.61(18) . . ?
C81 Ru8 Ru7 168.67(17) . . ?
C83 Ru8 Ru7 97.28(14) . . ?
C2 Ru8 Ru7 45.17(11) . . ?
Pt2 Ru8 Ru7 64.066(11) . . ?
C82 Ru8 Ru6 114.41(17) . . ?
C81 Ru8 Ru6 116.80(17) . . ?
C83 Ru8 Ru6 139.22(13) . . ?
C2 Ru8 Ru6 43.83(11) . . ?
Pt2 Ru8 Ru6 91.074(13) . . ?
Ru7 Ru8 Ru6 57.371(12) . . ?
C82 Ru8 Ru9 171.59(18) . . ?
C81 Ru8 Ru9 95.38(16) . . ?
C83 Ru8 Ru9 94.86(14) . . ?
C2 Ru8 Ru9 43.96(11) . . ?
Pt2 Ru8 Ru9 61.771(11) . . ?
Ru7 Ru8 Ru9 88.962(14) . . ?
Ru6 Ru8 Ru9 57.172(14) . . ?
C91 Ru9 C92 91.5(2) . . ?
C91 Ru9 C93 93.9(2) . . ?
C92 Ru9 C93 93.7(2) . . ?
C91 Ru9 C2 128.74(19) . . ?
C92 Ru9 C2 126.34(19) . . ?
C93 Ru9 C2 113.7(2) . . ?
C91 Ru9 Ru6 96.52(17) . . ?
C92 Ru9 Ru6 104.25(16) . . ?
C93 Ru9 Ru6 158.93(18) . . ?
C2 Ru9 Ru6 46.27(11) . . ?
C91 Ru9 Ru10 89.67(16) . . ?
C92 Ru9 Ru10 165.61(16) . . ?
C93 Ru9 Ru10 100.51(18) . . ?
C2 Ru9 Ru10 44.99(11) . . ?
Ru6 Ru9 Ru10 61.377(14) . . ?
C91 Ru9 Pt2 141.36(17) . . ?
C92 Ru9 Pt2 123.80(16) . . ?
C93 Ru9 Pt2 70.83(18) . . ?
C2 Ru9 Pt2 43.58(11) . . ?
Ru6 Ru9 Pt2 89.809(14) . . ?
Ru10 Ru9 Pt2 60.293(11) . . ?
C91 Ru9 Ru8 155.22(17) . . ?
C92 Ru9 Ru8 84.21(16) . . ?
C93 Ru9 Ru8 110.74(19) . . ?
C2 Ru9 Ru8 43.79(11) . . ?
Ru6 Ru9 Ru8 61.302(13) . . ?
Ru10 Ru9 Ru8 88.734(14) . . ?
Pt2 Ru9 Ru8 55.498(12) . . ?
C102 Ru10 C103 92.1(2) . . ?
C102 Ru10 C101 90.3(2) . . ?
C103 Ru10 C101 100.6(2) . . ?
C102 Ru10 C2 127.13(19) . . ?
C103 Ru10 C2 113.29(18) . . ?
C101 Ru10 C2 126.04(18) . . ?
C102 Ru10 Ru7 172.82(16) . . ?
C103 Ru10 Ru7 89.43(14) . . ?
C101 Ru10 Ru7 96.37(14) . . ?
C2 Ru10 Ru7 46.16(11) . . ?
C102 Ru10 Ru9 82.23(15) . . ?
C103 Ru10 Ru9 128.48(16) . . ?
C101 Ru10 Ru9 130.45(15) . . ?
C2 Ru10 Ru9 45.38(11) . . ?
Ru7 Ru10 Ru9 91.351(15) . . ?
C102 Ru10 Ru6 119.87(17) . . ?
C103 Ru10 Ru6 147.70(14) . . ?
C101 Ru10 Ru6 85.08(15) . . ?
C2 Ru10 Ru6 44.52(11) . . ?
Ru7 Ru10 Ru6 58.283(12) . . ?
Ru9 Ru10 Ru6 58.312(12) . . ?
C102 Ru10 Pt2 111.16(17) . . ?
C103 Ru10 Pt2 74.61(15) . . ?
C101 Ru10 Pt2 158.00(14) . . ?
C2 Ru10 Pt2 43.76(11) . . ?
Ru7 Ru10 Pt2 62.523(13) . . ?
Ru9 Ru10 Pt2 60.619(11) . . ?
Ru6 Ru10 Pt2 88.276(12) . . ?
C3 S1 C4 96.6(4) . . ?
C3 S1 Pt1 109.6(2) . . ?
C4 S1 Pt1 108.1(3) . . ?
C5 S2 C6 97.2(3) . . ?
C5 S2 Pt2 110.0(2) . . ?
C6 S2 Pt2 107.2(3) . . ?
Pt1 C1 Ru1 177.2(2) . . ?
Pt1 C1 Ru3 84.68(14) . . ?
Ru1 C1 Ru3 93.43(15) . . ?
Pt1 C1 Ru5 91.84(15) . . ?
Ru1 C1 Ru5 90.11(14) . . ?
Ru3 C1 Ru5 176.1(2) . . ?
Pt1 C1 Ru4 90.99(15) . . ?
Ru1 C1 Ru4 86.98(14) . . ?
Ru3 C1 Ru4 92.83(15) . . ?
Ru5 C1 Ru4 89.07(14) . . ?
Pt1 C1 Ru2 95.21(15) . . ?
Ru1 C1 Ru2 86.94(14) . . ?
Ru3 C1 Ru2 90.68(14) . . ?
Ru5 C1 Ru2 87.79(15) . . ?
Ru4 C1 Ru2 173.1(2) . . ?
Pt2 C2 Ru10 91.98(15) . . ?
Pt2 C2 Ru6 176.8(2) . . ?
Ru10 C2 Ru6 91.09(15) . . ?
Pt2 C2 Ru8 84.70(14) . . ?
Ru10 C2 Ru8 176.2(2) . . ?
Ru6 C2 Ru8 92.27(15) . . ?
Pt2 C2 Ru9 91.95(15) . . ?
Ru10 C2 Ru9 89.63(15) . . ?
Ru6 C2 Ru9 87.20(15) . . ?
Ru8 C2 Ru9 92.25(15) . . ?
Pt2 C2 Ru7 94.53(16) . . ?
Ru10 C2 Ru7 88.38(15) . . ?
Ru6 C2 Ru7 86.43(15) . . ?
Ru8 C2 Ru7 90.11(15) . . ?
Ru9 C2 Ru7 173.3(2) . . ?
O11 C11 Ru1 167.6(4) . . ?
O12 C12 Ru1 175.7(5) . . ?
O13 C13 Ru1 178.0(5) . . ?
O21 C21 Ru2 175.2(6) . . ?
O22 C22 Ru2 178.1(5) . . ?
O23 C23 Ru2 173.3(5) . . ?
O31 C31 Ru3 176.2(4) . . ?
O32 C32 Ru3 176.6(5) . . ?
O33 C33 Ru3 141.0(4) . . ?
O33 C33 Pt1 134.6(4) . . ?
Ru3 C33 Pt1 84.35(16) . . ?
O41 C41 Ru4 178.7(4) . . ?
O42 C42 Ru4 175.9(4) . . ?
O43 C43 Ru4 172.5(5) . . ?
O51 C51 Ru5 176.7(5) . . ?
O52 C52 Ru5 176.1(5) . . ?
O53 C53 Ru5 178.3(5) . . ?
O61 C61 Ru6 167.2(5) . . ?
O62 C62 Ru6 178.6(5) . . ?
O63 C63 Ru6 176.6(5) . . ?
O71 C71 Ru7 175.2(6) . . ?
O72 C72 Ru7 177.1(5) . . ?
O73 C73 Ru7 172.8(5) . . ?
O81 C81 Ru8 176.7(5) . . ?
O82 C82 Ru8 177.0(6) . . ?
O83 C83 Ru8 141.5(4) . . ?
O83 C83 Pt2 134.0(4) . . ?
Ru8 C83 Pt2 84.44(18) . . ?
O91 C91 Ru9 178.8(5) . . ?
O92 C92 Ru9 175.8(5) . . ?
O93 C93 Ru9 172.3(6) . . ?
O101 C101 Ru10 177.4(5) . . ?
O102 C102 Ru10 176.8(5) . . ?
O103 C103 Ru10 175.5(5) . . ?

loop_
_geom_bond_atom_site_label_1
_geom_bond_atom_site_label_2
_geom_bond_distance
_geom_bond_site_symmetry_2
_geom_bond_publ_flag
Pt1 C1 2.031(4) . ?
Pt1 C33 2.047(4) . ?
Pt1 S1 2.2926(14) . ?
Pt1 Ru3 2.7451(5) . ?
Pt1 Ru4 2.9214(4) . ?
Pt1 Ru5 2.9308(4) . ?
Pt1 Ru2 3.0254(5) . ?
Pt2 C2 2.026(4) . ?
Pt2 C83 2.056(5) . ?
Pt2 S2 2.2963(14) . ?
Pt2 Ru8 2.7466(5) . ?
Pt2 Ru10 2.9270(5) . ?
Pt2 Ru9 2.9365(5) . ?
Pt2 Ru7 3.0069(5) . ?
Ru1 C13 1.902(5) . ?
Ru1 C11 1.904(5) . ?
Ru1 C12 1.922(5) . ?
Ru1 C1 2.042(4) . ?
Ru1 Ru2 2.8261(5) . ?
Ru1 Ru4 2.8270(5) . ?
Ru1 Ru5 2.8956(6) . ?
Ru1 Ru3 2.9752(5) . ?
Ru2 C22 1.903(5) . ?
Ru2 C21 1.908(5) . ?
Ru2 C23 1.915(5) . ?
Ru2 C1 2.066(4) . ?
Ru2 Ru5 2.8529(5) . ?
Ru2 Ru3 2.9239(6) . ?
Ru3 C32 1.897(5) . ?
Ru3 C31 1.898(5) . ?
Ru3 C33 2.041(4) . ?
Ru3 C1 2.045(4) . ?
Ru3 Ru4 2.9774(6) . ?
Ru4 C41 1.896(4) . ?
Ru4 C42 1.902(5) . ?
Ru4 C43 1.922(5) . ?
Ru4 C1 2.066(4) . ?
Ru4 Ru5 2.8859(6) . ?
Ru5 C52 1.896(5) . ?
Ru5 C53 1.904(5) . ?
Ru5 C51 1.918(5) . ?
Ru5 C1 2.049(4) . ?
Ru6 C61 1.912(5) . ?
Ru6 C63 1.913(5) . ?
Ru6 C62 1.913(6) . ?
Ru6 C2 2.049(4) . ?
Ru6 Ru7 2.8189(5) . ?
Ru6 Ru9 2.8319(6) . ?
Ru6 Ru10 2.9214(6) . ?
Ru6 Ru8 2.9562(6) . ?
Ru7 C72 1.893(5) . ?
Ru7 C71 1.909(5) . ?
Ru7 C73 1.914(5) . ?
Ru7 C2 2.068(4) . ?
Ru7 Ru10 2.8664(5) . ?
Ru7 Ru8 2.9160(6) . ?
Ru8 C82 1.895(6) . ?
Ru8 C81 1.897(6) . ?
Ru8 C83 2.031(5) . ?
Ru8 C2 2.052(4) . ?
Ru8 Ru9 2.9625(6) . ?
Ru9 C91 1.890(5) . ?
Ru9 C92 1.903(5) . ?
Ru9 C93 1.909(6) . ?
Ru9 C2 2.058(4) . ?
Ru9 Ru10 2.8912(6) . ?
Ru10 C102 1.899(5) . ?
Ru10 C103 1.903(5) . ?
Ru10 C101 1.911(5) . ?
Ru10 C2 2.044(4) . ?
S1 C3 1.776(6) . ?
S1 C4 1.803(8) . ?
S2 C5 1.793(6) . ?
S2 C6 1.795(8) . ?
O11 C11 1.138(5) . ?
O12 C12 1.128(6) . ?
O13 C13 1.136(5) . ?
O21 C21 1.126(6) . ?
O22 C22 1.117(6) . ?
O23 C23 1.134(6) . ?
O31 C31 1.132(5) . ?
O32 C32 1.126(5) . ?
O33 C33 1.161(5) . ?
O41 C41 1.139(5) . ?
O42 C42 1.135(5) . ?
O43 C43 1.131(6) . ?
O51 C51 1.125(6) . ?
O52 C52 1.139(5) . ?
O53 C53 1.142(6) . ?
O61 C61 1.131(6) . ?
O62 C62 1.131(6) . ?
O63 C63 1.128(5) . ?
O71 C71 1.126(6) . ?
O72 C72 1.127(6) . ?
O73 C73 1.129(6) . ?
O81 C81 1.130(6) . ?
O82 C82 1.123(6) . ?
O83 C83 1.161(5) . ?
O91 C91 1.143(5) . ?
O92 C92 1.135(6) . ?
O93 C93 1.130(6) . ?
O101 C101 1.135(5) . ?
O102 C102 1.131(5) . ?
O103 C103 1.141(5) . ?
